data_4127952
loop_
_publ_author_name
'Zhu, Xiaolong'
'Hu, Chunhua T.'
'Yang, Jingxiang'
'Joyce, Leo A.'
'Qiu, Mengdi'
'Ward, Michael D.'
'Kahr, Bart'

_publ_section_title
;
 Manipulating Solid Forms of Contact Insecticides for Infectious Disease
 Prevention.
;
_journal_issue 42
_journal_name_full 'Journal of the American Chemical Society'
_journal_page_first 16858
_journal_page_last 16864
_journal_paper_doi 10.1021/jacs.9b08125
_journal_volume 141
_journal_year 2019
_chemical_formula_sum 'C14 H9 Cl4 F'
_chemical_formula_weight 338.01
_space_group_crystal_system triclinic
_space_group_IT_number 2
_space_group_name_Hall '-P 1'
_space_group_name_H-M_alt 'P -1'
_symmetry_space_group_name_Hall '-P 1'
_symmetry_space_group_name_H-M 'P -1'
_atom_sites_solution_hydrogens geom
_audit_creation_method SHELXL-2018/1
_cell_angle_alpha 94.2960(10)
_cell_angle_beta 103.0250(10)
_cell_angle_gamma 107.2530(10)
_cell_formula_units_Z 4
_cell_length_a 9.6421(5)
_cell_length_b 9.6762(5)
_cell_length_c 16.3543(9)
_cell_measurement_reflns_used 9952
_cell_measurement_temperature 100(2)
_cell_measurement_theta_max 28.26
_cell_measurement_theta_min 2.23
_cell_volume 1403.12(13)
_computing_cell_refinement 'Bruker SAINT'
_computing_data_collection 'Bruker APEX2'
_computing_data_reduction 'Bruker SAINT'
_computing_molecular_graphics 'Bruker SHELXTL'
_computing_publication_material 'Bruker SHELXTL'
_computing_structure_refinement 'SHELXL-2018/1 (Sheldrick, 2018)'
_computing_structure_solution 'SHELXS-97 (Sheldrick 2008)'
_diffrn_ambient_temperature 100(2)
_diffrn_measured_fraction_theta_full 1.000
_diffrn_measured_fraction_theta_max 0.995
_diffrn_measurement_device_type 'Bruker APEX-II CCD'
_diffrn_measurement_method '\f and \w scans'
_diffrn_radiation_type MoK\a
_diffrn_radiation_wavelength 0.71073
_diffrn_reflns_av_R_equivalents 0.0236
_diffrn_reflns_av_unetI/netI 0.0230
_diffrn_reflns_Laue_measured_fraction_full 1.000
_diffrn_reflns_Laue_measured_fraction_max 0.995
_diffrn_reflns_limit_h_max 12
_diffrn_reflns_limit_h_min -12
_diffrn_reflns_limit_k_max 12
_diffrn_reflns_limit_k_min -12
_diffrn_reflns_limit_l_max 21
_diffrn_reflns_limit_l_min -21
_diffrn_reflns_number 26686
_diffrn_reflns_point_group_measured_fraction_full 1.000
_diffrn_reflns_point_group_measured_fraction_max 0.995
_diffrn_reflns_theta_full 25.242
_diffrn_reflns_theta_max 28.342
_diffrn_reflns_theta_min 2.230
_exptl_absorpt_coefficient_mu 0.835
_exptl_absorpt_correction_T_max 0.7457
_exptl_absorpt_correction_T_min 0.6736
_exptl_absorpt_correction_type multi-scan
_exptl_absorpt_process_details 'SADABS 2014/5'
_exptl_crystal_colour colourless
_exptl_crystal_density_diffrn 1.600
_exptl_crystal_description block
_exptl_crystal_F_000 680
_exptl_crystal_size_max 0.330
_exptl_crystal_size_mid 0.300
_exptl_crystal_size_min 0.100
_refine_diff_density_max 0.550
_refine_diff_density_min -0.316
_refine_diff_density_rms 0.062
_refine_ls_extinction_method none
_refine_ls_goodness_of_fit_ref 1.040
_refine_ls_hydrogen_treatment constr
_refine_ls_matrix_type full
_refine_ls_number_parameters 411
_refine_ls_number_reflns 6970
_refine_ls_number_restraints 88
_refine_ls_restrained_S_all 1.066
_refine_ls_R_factor_all 0.0454
_refine_ls_R_factor_gt 0.0373
_refine_ls_shift/su_max 0.001
_refine_ls_shift/su_mean 0.000
_refine_ls_structure_factor_coef Fsqd
_refine_ls_weighting_details 'w=1/[\s^2^(Fo^2^)+(0.0458P)^2^+0.7327P] where P=(Fo^2^+2Fc^2^)/3'
_refine_ls_weighting_scheme calc
_refine_ls_wR_factor_gt 0.0894
_refine_ls_wR_factor_ref 0.0935
_reflns_Friedel_coverage 0.000
_reflns_number_gt 5922
_reflns_number_total 6970
_reflns_threshold_expression 'I > 2\s(I)'
_cod_data_source_file ja9b08125_si_002.cif
_cod_data_source_block (RS)-MFDT-Form-I
_cod_database_code 4127952
_shelx_shelxl_version_number 2018/1
_shelx_space_group_comment
;
The symmetry employed for this shelxl refinement is uniquely defined
by the following loop, which should always be used as a source of
symmetry information in preference to the above space-group names.
They are only intended as comments.
;
_shelx_estimated_absorpt_t_min 0.770
_shelx_estimated_absorpt_t_max 0.921

loop_
_space_group_symop_operation_xyz
'x, y, z'
'-x, -y, -z'

loop_
_atom_site_label
_atom_site_type_symbol
_atom_site_fract_x
_atom_site_fract_y
_atom_site_fract_z
_atom_site_U_iso_or_equiv
_atom_site_adp_type
_atom_site_occupancy
_atom_site_site_symmetry_order
_atom_site_calc_flag
_atom_site_refinement_flags_posn
_atom_site_refinement_flags_adp
_atom_site_refinement_flags_occupancy
_atom_site_disorder_assembly
_atom_site_disorder_group
Cl1 Cl 0.24218(6) 0.36710(5) 0.13922(3) 0.03501(11) Uani 1 1 d . . . . .
Cl2 Cl 0.07962(6) 0.05865(5) 0.11609(3) 0.03288(11) Uani 1 1 d . . . . .
Cl3 Cl -0.04358(5) 0.27168(5) 0.17854(3) 0.03144(11) Uani 1 1 d . . . . .
Cl5 Cl 0.55385(6) 0.67894(5) 0.19676(3) 0.03825(12) Uani 1 1 d . . . . .
Cl6 Cl 0.41197(6) 0.63327(5) 0.01815(3) 0.03791(12) Uani 1 1 d . . . . .
Cl7 Cl 0.68800(6) 0.87071(6) 0.08849(3) 0.04003(13) Uani 1 1 d . . . . .
Cl4 Cl -0.03243(8) -0.23789(6) 0.47839(5) 0.0381(2) Uani 0.918(3) 1 d . . P A 1
C3 C 0.1413(3) 0.0972(2) 0.31696(14) 0.0263(4) Uani 0.918(3) 1 d . . P A 1
C4 C -0.0108(3) 0.0183(3) 0.2995(2) 0.0327(6) Uani 0.918(3) 1 d . . P A 1
H4 H -0.079894 0.036106 0.253384 0.039 Uiso 0.918(3) 1 calc R U P A 1
C5 C -0.0631(3) -0.0864(4) 0.3489(2) 0.0348(5) Uani 0.918(3) 1 d . . P A 1
H5 H -0.167201 -0.140377 0.336249 0.042 Uiso 0.918(3) 1 calc R U P A 1
C6 C 0.0365(3) -0.1116(2) 0.41595(14) 0.0306(5) Uani 0.918(3) 1 d . . P A 1
C7 C 0.1887(3) -0.0383(3) 0.43341(15) 0.0357(6) Uani 0.918(3) 1 d . . P A 1
H7 H 0.257140 -0.058711 0.478724 0.043 Uiso 0.918(3) 1 calc R U P A 1
C8 C 0.2403(3) 0.0656(3) 0.38377(16) 0.0343(6) Uani 0.918(3) 1 d . . P A 1
H8 H 0.345059 0.116349 0.395466 0.041 Uiso 0.918(3) 1 calc R U P A 1
C9 C 0.2644(3) 0.3681(2) 0.33168(13) 0.0256(4) Uani 0.918(3) 1 d D . P A 1
C10 C 0.1669(3) 0.4105(3) 0.3713(3) 0.0281(5) Uani 0.918(3) 1 d D . P A 1
H10 H 0.065637 0.348594 0.360414 0.034 Uiso 0.918(3) 1 calc R U P A 1
C11 C 0.2148(3) 0.5418(3) 0.4267(3) 0.0328(7) Uani 0.918(3) 1 d D . P A 1
H11 H 0.147467 0.571344 0.452882 0.039 Uiso 0.918(3) 1 calc R U P A 1
C12 C 0.3628(3) 0.6274(2) 0.44228(15) 0.0344(6) Uani 0.918(3) 1 d D . P A 1
C13 C 0.4638(3) 0.5899(3) 0.40611(18) 0.0344(7) Uani 0.918(3) 1 d D . P A 1
H13 H 0.565690 0.651049 0.418799 0.041 Uiso 0.918(3) 1 calc R U P A 1
C14 C 0.4124(3) 0.4593(3) 0.3501(2) 0.0305(6) Uani 0.918(3) 1 d D . P A 1
H14 H 0.480487 0.431656 0.323722 0.037 Uiso 0.918(3) 1 calc R U P A 1
F1 F 0.4123(2) 0.7561(3) 0.49842(12) 0.0464(4) Uani 0.918(3) 1 d D . P A 1
C3' C 0.135(2) 0.0956(12) 0.3168(8) 0.0263(4) Uani 0.082(3) 1 d D . P A 2
C4' C -0.019(2) 0.034(3) 0.306(2) 0.0327(6) Uani 0.082(3) 1 d D . P A 2
H4' H -0.086352 0.070416 0.268807 0.039 Uiso 0.082(3) 1 calc R U P A 2
C5' C -0.077(2) -0.080(3) 0.349(2) 0.0348(5) Uani 0.082(3) 1 d D . P A 2
H5' H -0.182707 -0.122063 0.341358 0.042 Uiso 0.082(3) 1 calc R U P A 2
C6' C 0.023(2) -0.1289(18) 0.4029(13) 0.0306(5) Uani 0.082(3) 1 d D . P A 2
C7' C 0.175(2) -0.072(3) 0.4158(17) 0.0357(6) Uani 0.082(3) 1 d D . P A 2
H7' H 0.241454 -0.108037 0.453721 0.043 Uiso 0.082(3) 1 calc R U P A 2
C8' C 0.230(2) 0.040(3) 0.3717(17) 0.0343(6) Uani 0.082(3) 1 d D . P A 2
H8' H 0.335220 0.080506 0.379288 0.041 Uiso 0.082(3) 1 calc R U P A 2
F1' F -0.032(2) -0.2422(17) 0.4458(12) 0.0381(2) Uani 0.082(3) 1 d D . P A 2
C2 C 0.2129(2) 0.22226(19) 0.27273(11) 0.0259(4) Uani 1 1 d D . . . .
H2 H 0.307540 0.206167 0.265674 0.031 Uiso 1 1 calc R U . A 1
C9' C 0.2605(16) 0.3690(9) 0.3280(5) 0.0256(4) Uani 0.082(3) 1 d D . P A 2
C10' C 0.165(2) 0.418(3) 0.367(3) 0.0281(5) Uani 0.082(3) 1 d D . P A 2
H10' H 0.063287 0.358578 0.358247 0.034 Uiso 0.082(3) 1 calc R U P A 2
C11' C 0.220(3) 0.552(3) 0.418(3) 0.0328(7) Uani 0.082(3) 1 d D . P A 2
H11' H 0.158630 0.586449 0.446545 0.039 Uiso 0.082(3) 1 calc R U P A 2
C12' C 0.366(2) 0.6362(16) 0.4250(16) 0.0344(6) Uani 0.082(3) 1 d D . P A 2
C13' C 0.464(2) 0.591(3) 0.389(3) 0.0344(7) Uani 0.082(3) 1 d D . P A 2
H13' H 0.566430 0.649970 0.398762 0.041 Uiso 0.082(3) 1 calc R U P A 2
C14' C 0.409(2) 0.456(3) 0.339(3) 0.0305(6) Uani 0.082(3) 1 d D . P A 2
H14' H 0.472745 0.422187 0.311374 0.037 Uiso 0.082(3) 1 calc R U P A 2
Cl4' Cl 0.4313(13) 0.8055(9) 0.4842(7) 0.0464(4) Uani 0.082(3) 1 d D . P A 2
F2 F -0.1500(7) 0.5754(10) 0.1651(7) 0.0443(6) Uani 0.769(4) 1 d . . P B 1
C17 C 0.2688(5) 0.7912(4) 0.1350(4) 0.0283(5) Uani 0.769(4) 1 d . . P B 1
C18 C 0.2479(6) 0.7676(13) 0.2149(4) 0.0317(6) Uani 0.769(4) 1 d . . P B 1
H18 H 0.331598 0.803884 0.263261 0.038 Uiso 0.769(4) 1 calc R U P B 1
C19 C 0.1074(6) 0.6922(10) 0.2258(3) 0.0334(11) Uani 0.769(4) 1 d . . P B 1
H19 H 0.095365 0.675329 0.280606 0.040 Uiso 0.769(4) 1 calc R U P B 1
C20 C -0.0133(5) 0.6427(7) 0.1556(3) 0.0308(8) Uani 0.769(4) 1 d . . P B 1
C21 C 0.0012(6) 0.6636(9) 0.0755(3) 0.0342(10) Uani 0.769(4) 1 d . . P B 1
H21 H -0.083114 0.626067 0.027566 0.041 Uiso 0.769(4) 1 calc R U P B 1
C22 C 0.1411(6) 0.7403(16) 0.0659(4) 0.0321(5) Uani 0.769(4) 1 d . . P B 1
H22 H 0.150854 0.759010 0.010918 0.038 Uiso 0.769(4) 1 calc R U P B 1
F2' F 0.7634(12) 1.4143(9) 0.3433(7) 0.0340(2) Uani 0.231(4) 1 d D . P B 2
C17' C 0.2804(13) 0.8012(12) 0.1382(13) 0.0283(5) Uani 0.231(4) 1 d D . P B 2
C18' C 0.2634(16) 0.781(5) 0.2189(12) 0.0317(6) Uani 0.231(4) 1 d D . P B 2
H18' H 0.348194 0.810556 0.266844 0.038 Uiso 0.231(4) 1 calc R U P B 2
C19' C 0.1204(16) 0.716(4) 0.2281(10) 0.0334(11) Uani 0.231(4) 1 d D . P B 2
H19' H 0.103276 0.704316 0.282591 0.040 Uiso 0.231(4) 1 calc R U P B 2
C20' C 0.0043(12) 0.668(3) 0.1560(11) 0.0308(8) Uani 0.231(4) 1 d D . P B 2
C21' C 0.0171(17) 0.687(4) 0.0751(11) 0.0342(10) Uani 0.231(4) 1 d D . P B 2
H21' H -0.068629 0.659717 0.027778 0.041 Uiso 0.231(4) 1 calc R U P B 2
C22' C 0.1604(19) 0.749(6) 0.0661(12) 0.0321(5) Uani 0.231(4) 1 d D . P B 2
H22' H 0.176999 0.754905 0.011216 0.038 Uiso 0.231(4) 1 calc R U P B 2
Cl8' Cl -0.1692(10) 0.5725(15) 0.1667(10) 0.0443(6) Uani 0.231(4) 1 d D . P B 2
C1 C 0.1252(2) 0.2287(2) 0.18257(11) 0.0279(4) Uani 1 1 d . . . . .
C15 C 0.5143(2) 0.7708(2) 0.10818(12) 0.0330(4) Uani 1 1 d . . . . .
C16 C 0.4236(2) 0.87397(19) 0.12071(11) 0.0298(4) Uani 1 1 d D . . . .
H16 H 0.398973 0.907438 0.064436 0.036 Uiso 1 1 calc R U . B 1
C23 C 0.5140(2) 1.0146(2) 0.18298(12) 0.0291(4) Uani 1 1 d D . . . .
C24 C 0.5914(2) 1.0197(2) 0.26684(13) 0.0368(4) Uani 1 1 d D . . . .
H24 H 0.587416 0.931014 0.289012 0.044 Uiso 1 1 calc R U . . .
C25 C 0.6744(2) 1.1532(2) 0.31847(12) 0.0355(4) Uani 1 1 d D . . . .
H25 H 0.726894 1.155630 0.375453 0.043 Uiso 1 1 calc R U . . .
C26 C 0.6796(2) 1.2810(2) 0.28641(12) 0.0304(4) Uani 1 1 d D . . . .
C27 C 0.6025(2) 1.2805(2) 0.20430(13) 0.0319(4) Uani 1 1 d D . . . .
H27 H 0.605743 1.369811 0.183059 0.038 Uiso 1 1 calc R U . . .
C28 C 0.5199(2) 1.1468(2) 0.15318(12) 0.0298(4) Uani 1 1 d D . . . .
H28 H 0.466193 1.145565 0.096621 0.036 Uiso 1 1 calc R U . . .
Cl8 Cl 0.78643(12) 1.44677(10) 0.34967(8) 0.0340(2) Uani 0.769(4) 1 d D . P B 1

loop_
_atom_site_aniso_label
_atom_site_aniso_U_11
_atom_site_aniso_U_22
_atom_site_aniso_U_33
_atom_site_aniso_U_23
_atom_site_aniso_U_13
_atom_site_aniso_U_12
Cl1 0.0388(3) 0.0346(2) 0.0291(2) 0.01044(18) 0.00874(19) 0.0069(2)
Cl2 0.0389(3) 0.0303(2) 0.0279(2) -0.00047(17) 0.00750(18) 0.01110(19)
Cl3 0.0322(2) 0.0341(2) 0.0286(2) 0.00423(17) 0.00389(17) 0.01484(19)
Cl5 0.0438(3) 0.0287(2) 0.0456(3) 0.0129(2) 0.0121(2) 0.0145(2)
Cl6 0.0481(3) 0.0238(2) 0.0403(3) -0.00227(18) 0.0185(2) 0.0057(2)
Cl7 0.0416(3) 0.0303(2) 0.0461(3) 0.0039(2) 0.0178(2) 0.0042(2)
Cl4 0.0552(4) 0.0260(3) 0.0352(4) 0.0101(2) 0.0160(3) 0.0116(2)
C3 0.0311(9) 0.0235(8) 0.0241(8) 0.0013(7) 0.0058(7) 0.0099(7)
C4 0.0313(10) 0.0351(12) 0.0315(11) 0.0086(10) 0.0063(8) 0.0111(8)
C5 0.0315(11) 0.0330(11) 0.0375(10) 0.0066(8) 0.0085(9) 0.0073(9)
C6 0.0442(12) 0.0201(9) 0.0271(10) 0.0029(8) 0.0112(9) 0.0087(8)
C7 0.0403(12) 0.0286(12) 0.0324(12) 0.0071(10) -0.0001(9) 0.0093(9)
C8 0.0318(11) 0.0296(12) 0.0361(12) 0.0060(10) 0.0026(9) 0.0064(9)
C9 0.0280(9) 0.0253(9) 0.0223(8) 0.0063(7) 0.0041(7) 0.0079(7)
C10 0.0265(9) 0.0274(9) 0.0279(10) 0.0047(8) 0.0056(7) 0.0063(7)
C11 0.0358(11) 0.0323(11) 0.0303(14) 0.0024(10) 0.0045(8) 0.0145(9)
C12 0.0407(11) 0.0249(9) 0.0293(12) -0.0006(8) -0.0035(9) 0.0089(8)
C13 0.0295(10) 0.0308(10) 0.0346(17) 0.0063(9) 0.0007(9) 0.0032(8)
C14 0.0273(9) 0.0334(10) 0.0299(15) 0.0066(8) 0.0059(8) 0.0092(8)
F1 0.0522(9) 0.0276(10) 0.0466(9) -0.0122(8) -0.0066(7) 0.0129(9)
C3' 0.0311(9) 0.0235(8) 0.0241(8) 0.0013(7) 0.0058(7) 0.0099(7)
C4' 0.0313(10) 0.0351(12) 0.0315(11) 0.0086(10) 0.0063(8) 0.0111(8)
C5' 0.0315(11) 0.0330(11) 0.0375(10) 0.0066(8) 0.0085(9) 0.0073(9)
C6' 0.0442(12) 0.0201(9) 0.0271(10) 0.0029(8) 0.0112(9) 0.0087(8)
C7' 0.0403(12) 0.0286(12) 0.0324(12) 0.0071(10) -0.0001(9) 0.0093(9)
C8' 0.0318(11) 0.0296(12) 0.0361(12) 0.0060(10) 0.0026(9) 0.0064(9)
F1' 0.0552(4) 0.0260(3) 0.0352(4) 0.0101(2) 0.0160(3) 0.0116(2)
C2 0.0274(9) 0.0258(9) 0.0250(8) 0.0052(7) 0.0061(7) 0.0096(7)
C9' 0.0280(9) 0.0253(9) 0.0223(8) 0.0063(7) 0.0041(7) 0.0079(7)
C10' 0.0265(9) 0.0274(9) 0.0279(10) 0.0047(8) 0.0056(7) 0.0063(7)
C11' 0.0358(11) 0.0323(11) 0.0303(14) 0.0024(10) 0.0045(8) 0.0145(9)
C12' 0.0407(11) 0.0249(9) 0.0293(12) -0.0006(8) -0.0035(9) 0.0089(8)
C13' 0.0295(10) 0.0308(10) 0.0346(17) 0.0063(9) 0.0007(9) 0.0032(8)
C14' 0.0273(9) 0.0334(10) 0.0299(15) 0.0066(8) 0.0059(8) 0.0092(8)
Cl4' 0.0522(9) 0.0276(10) 0.0466(9) -0.0122(8) -0.0066(7) 0.0129(9)
F2 0.0240(13) 0.0412(7) 0.0676(8) 0.0123(5) 0.0200(12) 0.0036(11)
C17 0.0371(12) 0.0199(10) 0.0271(10) 0.0017(8) 0.0052(10) 0.0109(9)
C18 0.0369(14) 0.032(3) 0.0245(10) 0.0018(12) 0.0028(10) 0.0124(15)
C19 0.0420(14) 0.031(4) 0.0328(10) 0.0074(12) 0.0123(10) 0.0168(12)
C20 0.0293(11) 0.019(3) 0.0448(11) 0.0056(12) 0.0113(10) 0.0075(10)
C21 0.0363(15) 0.025(3) 0.0357(10) 0.0013(11) 0.0012(10) 0.0077(13)
C22 0.0400(18) 0.028(2) 0.0258(9) 0.0031(8) 0.0044(11) 0.010(2)
F2' 0.0269(5) 0.0270(5) 0.0378(4) -0.0088(3) 0.0025(3) 0.0014(3)
C17' 0.0371(12) 0.0199(10) 0.0271(10) 0.0017(8) 0.0052(10) 0.0109(9)
C18' 0.0369(14) 0.032(3) 0.0245(10) 0.0018(12) 0.0028(10) 0.0124(15)
C19' 0.0420(14) 0.031(4) 0.0328(10) 0.0074(12) 0.0123(10) 0.0168(12)
C20' 0.0293(11) 0.019(3) 0.0448(11) 0.0056(12) 0.0113(10) 0.0075(10)
C21' 0.0363(15) 0.025(3) 0.0357(10) 0.0013(11) 0.0012(10) 0.0077(13)
C22' 0.0400(18) 0.028(2) 0.0258(9) 0.0031(8) 0.0044(11) 0.010(2)
Cl8' 0.0240(13) 0.0412(7) 0.0676(8) 0.0123(5) 0.0200(12) 0.0036(11)
C1 0.0302(9) 0.0268(9) 0.0268(8) 0.0034(7) 0.0077(7) 0.0091(7)
C15 0.0407(11) 0.0236(9) 0.0338(10) 0.0042(7) 0.0126(8) 0.0070(8)
C16 0.0420(11) 0.0216(8) 0.0241(8) 0.0039(7) 0.0055(8) 0.0101(8)
C23 0.0357(10) 0.0233(9) 0.0271(9) 0.0023(7) 0.0070(7) 0.0090(7)
C24 0.0481(12) 0.0273(10) 0.0315(10) 0.0047(8) 0.0032(9) 0.0125(9)
C25 0.0372(11) 0.0378(11) 0.0269(9) 0.0012(8) 0.0015(8) 0.0113(9)
C26 0.0249(9) 0.0276(9) 0.0348(10) -0.0045(7) 0.0075(7) 0.0053(7)
C27 0.0343(10) 0.0230(9) 0.0375(10) 0.0028(7) 0.0096(8) 0.0083(8)
C28 0.0345(10) 0.0249(9) 0.0285(9) 0.0032(7) 0.0069(8) 0.0085(8)
Cl8 0.0269(5) 0.0270(5) 0.0378(4) -0.0088(3) 0.0025(3) 0.0014(3)

loop_
_atom_type_symbol
_atom_type_description
_atom_type_scat_dispersion_real
_atom_type_scat_dispersion_imag
_atom_type_scat_source
C C 0.0033 0.0016 'International Tables Vol C Tables 4.2.6.8 and 6.1.1.4'
H H 0.0000 0.0000 'International Tables Vol C Tables 4.2.6.8 and 6.1.1.4'
F F 0.0171 0.0103 'International Tables Vol C Tables 4.2.6.8 and 6.1.1.4'
Cl Cl 0.1484 0.1585 'International Tables Vol C Tables 4.2.6.8 and 6.1.1.4'

loop_
_geom_angle_atom_site_label_1
_geom_angle_atom_site_label_2
_geom_angle_atom_site_label_3
_geom_angle
C4 C3 C8 118.2(2)
C4 C3 C2 126.4(2)
C8 C3 C2 115.3(2)
C3 C4 C5 120.6(2)
C3 C4 H4 119.7
C5 C4 H4 119.7
C6 C5 C4 119.8(2)
C6 C5 H5 120.1
C4 C5 H5 120.1
C5 C6 C7 121.0(2)
C5 C6 Cl4 118.74(18)
C7 C6 Cl4 120.26(18)
C6 C7 C8 119.0(2)
C6 C7 H7 120.5
C8 C7 H7 120.5
C7 C8 C3 121.3(2)
C7 C8 H8 119.3
C3 C8 H8 119.3
C14 C9 C10 118.08(19)
C14 C9 C2 120.57(19)
C10 C9 C2 121.28(19)
C9 C10 C11 121.3(2)
C9 C10 H10 119.3
C11 C10 H10 119.3
C12 C11 C10 117.7(2)
C12 C11 H11 121.1
C10 C11 H11 121.1
C13 C12 C11 123.3(2)
C13 C12 F1 118.4(2)
C11 C12 F1 118.3(2)
C12 C13 C14 117.7(2)
C12 C13 H13 121.2
C14 C13 H13 121.2
C9 C14 C13 121.8(2)
C9 C14 H14 119.1
C13 C14 H14 119.1
C8' C3' C4' 118.0(7)
C8' C3' C2 115.8(12)
C4' C3' C2 126.2(12)
C3' C4' C5' 121.4(8)
C3' C4' H4' 119.3
C5' C4' H4' 119.3
C6' C5' C4' 117.8(8)
C6' C5' H5' 121.1
C4' C5' H5' 121.1
C7' C6' C5' 123.1(7)
C7' C6' F1' 118.1(8)
C5' C6' F1' 118.7(9)
C6' C7' C8' 117.9(8)
C6' C7' H7' 121.1
C8' C7' H7' 121.1
C3' C8' C7' 121.9(8)
C3' C8' H8' 119.1
C7' C8' H8' 119.1
C3 C2 C9 110.27(16)
C9' C2 C1 110.3(3)
C3 C2 C1 117.29(17)
C9 C2 C1 112.73(15)
C9' C2 C3' 111.7(5)
C1 C2 C3' 115.9(7)
C3 C2 H2 105.1
C9 C2 H2 105.1
C1 C2 H2 105.1
C10' C9' C14' 120.8(6)
C10' C9' C2 123.6(8)
C14' C9' C2 115.6(8)
C11' C10' C9' 119.2(7)
C11' C10' H10' 120.4
C9' C10' H10' 120.4
C12' C11' C10' 118.1(7)
C12' C11' H11' 120.9
C10' C11' H11' 120.9
C11' C12' C13' 124.2(7)
C11' C12' Cl4' 118.1(7)
C13' C12' Cl4' 117.7(7)
C14' C13' C12' 117.4(7)
C14' C13' H13' 121.3
C12' C13' H13' 121.3
C13' C14' C9' 120.1(7)
C13' C14' H14' 119.9
C9' C14' H14' 119.9
C18 C17 C22 117.1(3)
C18 C17 C16 123.0(4)
C22 C17 C16 119.9(4)
C17 C18 C19 121.7(3)
C17 C18 H18 119.2
C19 C18 H18 119.2
C20 C19 C18 118.7(3)
C20 C19 H19 120.7
C18 C19 H19 120.7
F2 C20 C21 118.5(4)
F2 C20 C19 119.6(5)
C21 C20 C19 121.9(3)
C20 C21 C22 118.7(3)
C20 C21 H21 120.7
C22 C21 H21 120.7
C21 C22 C17 121.9(3)
C21 C22 H22 119.1
C17 C22 H22 119.1
C18' C17' C22' 122.1(7)
C18' C17' C16 123.8(12)
C22' C17' C16 114.1(12)
C19' C18' C17' 118.5(7)
C19' C18' H18' 120.7
C17' C18' H18' 120.7
C20' C19' C18' 117.7(7)
C20' C19' H19' 121.2
C18' C19' H19' 121.2
C19' C20' C21' 125.1(6)
C19' C20' Cl8' 117.5(7)
C21' C20' Cl8' 117.4(7)
C20' C21' C22' 116.7(8)
C20' C21' H21' 121.6
C22' C21' H21' 121.6
C21' C22' C17' 119.4(8)
C21' C22' H22' 120.3
C17' C22' H22' 120.3
C2 C1 Cl2 110.01(13)
C2 C1 Cl1 108.72(13)
Cl2 C1 Cl1 107.91(10)
C2 C1 Cl3 114.16(13)
Cl2 C1 Cl3 108.67(10)
Cl1 C1 Cl3 107.16(10)
C16 C15 Cl7 110.08(13)
C16 C15 Cl5 113.49(13)
Cl7 C15 Cl5 108.35(11)
C16 C15 Cl6 109.88(14)
Cl7 C15 Cl6 107.62(10)
Cl5 C15 Cl6 107.22(10)
C17' C16 C23 112.4(7)
C17' C16 C15 113.7(5)
C23 C16 C15 114.14(16)
C23 C16 C17 115.2(2)
C15 C16 C17 112.1(2)
C23 C16 H16 104.7
C15 C16 H16 104.7
C17 C16 H16 104.7
C28 C23 C24 118.00(17)
C28 C23 C16 117.24(16)
C24 C23 C16 124.76(17)
C25 C24 C23 120.82(19)
C25 C24 H24 119.6
C23 C24 H24 119.6
C26 C25 C24 119.49(18)
C26 C25 H25 120.3
C24 C25 H25 120.3
C25 C26 C27 121.36(17)
C25 C26 F2' 116.7(5)
C27 C26 F2' 121.9(5)
C25 C26 Cl8 119.50(16)
C27 C26 Cl8 119.13(16)
C26 C27 C28 118.79(18)
C26 C27 H27 120.6
C28 C27 H27 120.6
C27 C28 C23 121.52(18)
C27 C28 H28 119.2
C23 C28 H28 119.2

loop_
_geom_bond_atom_site_label_1
_geom_bond_atom_site_label_2
_geom_bond_distance
Cl1 C1 1.7821(19)
Cl2 C1 1.7803(19)
Cl3 C1 1.7843(19)
Cl5 C15 1.783(2)
Cl6 C15 1.784(2)
Cl7 C15 1.782(2)
Cl4 C6 1.729(2)
C3 C4 1.389(3)
C3 C8 1.397(3)
C3 C2 1.525(3)
C4 C5 1.392(3)
C4 H4 0.9500
C5 C6 1.374(3)
C5 H5 0.9500
C6 C7 1.379(3)
C7 C8 1.388(3)
C7 H7 0.9500
C8 H8 0.9500
C9 C14 1.388(3)
C9 C10 1.392(3)
C9 C2 1.527(3)
C10 C11 1.393(3)
C10 H10 0.9500
C11 C12 1.375(3)
C11 H11 0.9500
C12 C13 1.367(4)
C12 F1 1.378(3)
C13 C14 1.390(3)
C13 H13 0.9500
C14 H14 0.9500
C3' C8' 1.387(9)
C3' C4' 1.389(9)
C3' C2 1.555(14)
C4' C5' 1.398(9)
C4' H4' 0.9500
C5' C6' 1.373(9)
C5' H5' 0.9500
C6' C7' 1.366(9)
C6' F1' 1.383(8)
C7' C8' 1.389(9)
C7' H7' 0.9500
C8' H8' 0.9500
C2 C9' 1.509(8)
C2 C1 1.541(2)
C2 H2 1.0000
C9' C10' 1.395(9)
C9' C14' 1.396(9)
C10' C11' 1.379(9)
C10' H10' 0.9500
C11' C12' 1.372(9)
C11' H11' 0.9500
C12' C13' 1.380(9)
C12' Cl4' 1.701(7)
C13' C14' 1.373(9)
C13' H13' 0.9500
C14' H14' 0.9500
F2 C20 1.336(6)
C17 C18 1.391(4)
C17 C22 1.403(4)
C17 C16 1.549(4)
C18 C19 1.393(5)
C18 H18 0.9500
C19 C20 1.373(5)
C19 H19 0.9500
C20 C21 1.372(4)
C21 C22 1.383(5)
C21 H21 0.9500
C22 H22 0.9500
F2' C26 1.430(7)
C17' C18' 1.389(9)
C17' C22' 1.390(9)
C17' C16 1.454(8)
C18' C19' 1.383(9)
C18' H18' 0.9500
C19' C20' 1.369(9)
C19' H19' 0.9500
C20' C21' 1.378(9)
C20' Cl8' 1.709(6)
C21' C22' 1.379(9)
C21' H21' 0.9500
C22' H22' 0.9500
C15 C16 1.540(3)
C16 C23 1.529(2)
C16 H16 1.0000
C23 C28 1.393(3)
C23 C24 1.395(3)
C24 C25 1.393(3)
C24 H24 0.9500
C25 C26 1.371(3)
C25 H25 0.9500
C26 C27 1.379(3)
C26 Cl8 1.7303(19)
C27 C28 1.391(3)
C27 H27 0.9500
C28 H28 0.9500
